data_1506861
loop_
_publ_author_name
'Nagel, Megan'
'Paxton, Walter F.'
'Sen, Ayusman'
'Zakharov, Lev'
'Rheingold, Arnold L.'

_publ_section_title
;
 Metal-Mediated Polymerization of Acrylates:&#x00A0; Relevance of Radical
 Traps?
;
_journal_issue 25
_journal_name_full Macromolecules
_journal_page_first 9305
_journal_paper_doi 10.1021/ma0485437
_journal_volume 37
_journal_year 2004
_chemical_formula_sum 'C12 H20 Cl2 Cu N2 O2'
_chemical_formula_weight 358.74
_chemical_name_systematic
; 
 ? 
;
_space_group_IT_number 14
_symmetry_cell_setting monoclinic
_symmetry_space_group_name_Hall '-P 2ybc'
_symmetry_space_group_name_H-M 'P 1 21/c 1'
_atom_sites_solution_hydrogens geom
_atom_sites_solution_primary direct
_atom_sites_solution_secondary difmap
_audit_creation_method SHELXL-97
_cell_angle_alpha 90.00
_cell_angle_beta 105.9800(10)
_cell_angle_gamma 90.00
_cell_formula_units_Z 4
_cell_length_a 14.0146(7)
_cell_length_b 9.5327(5)
_cell_length_c 11.9678(6)
_cell_measurement_reflns_used 6611
_cell_measurement_temperature 150(2)
_cell_measurement_theta_max 28.25
_cell_measurement_theta_min 2.62
_cell_volume 1537.08(14)
_computing_cell_refinement 'Bruker SMART'
_computing_data_collection 'Bruker SMART'
_computing_data_reduction 'Bruker SAINT'
_computing_molecular_graphics 'Bruker SHELXTL'
_computing_publication_material 'Bruker SHELXTL'
_computing_structure_refinement 'SHELXL-97 (Sheldrick, 1997)'
_computing_structure_solution 'SHELXS-97 (Sheldrick, 1990)'
_diffrn_ambient_temperature 150(2)
_diffrn_measured_fraction_theta_full 0.930
_diffrn_measured_fraction_theta_max 0.930
_diffrn_measurement_device_type 'CCD area detector'
_diffrn_measurement_method 'phi and omega scans'
_diffrn_radiation_monochromator graphite
_diffrn_radiation_source 'fine-focus sealed tube'
_diffrn_radiation_type MoK\a
_diffrn_radiation_wavelength 0.71073
_diffrn_reflns_av_R_equivalents 0.0178
_diffrn_reflns_av_sigmaI/netI 0.0233
_diffrn_reflns_limit_h_max 17
_diffrn_reflns_limit_h_min -18
_diffrn_reflns_limit_k_max 11
_diffrn_reflns_limit_k_min -12
_diffrn_reflns_limit_l_max 15
_diffrn_reflns_limit_l_min -11
_diffrn_reflns_number 9377
_diffrn_reflns_theta_full 28.28
_diffrn_reflns_theta_max 28.28
_diffrn_reflns_theta_min 1.51
_exptl_absorpt_coefficient_mu 1.767
_exptl_absorpt_correction_T_max 1.000
_exptl_absorpt_correction_T_min 0.878
_exptl_absorpt_correction_type empirical
_exptl_absorpt_process_details SADABS
_exptl_crystal_colour Yellow/Green
_exptl_crystal_density_diffrn 1.550
_exptl_crystal_density_meas 0
_exptl_crystal_density_method 'not measured'
_exptl_crystal_description Prismatic
_exptl_crystal_F_000 740
_exptl_crystal_size_max 0.25
_exptl_crystal_size_mid 0.20
_exptl_crystal_size_min 0.10
_refine_diff_density_max 0.425
_refine_diff_density_min -0.218
_refine_diff_density_rms 0.079
_refine_ls_extinction_method none
_refine_ls_goodness_of_fit_ref 0.409
_refine_ls_hydrogen_treatment mixed
_refine_ls_matrix_type full
_refine_ls_number_parameters 172
_refine_ls_number_reflns 3553
_refine_ls_number_restraints 0
_refine_ls_restrained_S_all 0.409
_refine_ls_R_factor_all 0.0319
_refine_ls_R_factor_gt 0.0277
_refine_ls_shift/su_max 0.000
_refine_ls_shift/su_mean 0.000
_refine_ls_structure_factor_coef Fsqd
_refine_ls_weighting_details 'calc w=1/[\s^2^(Fo^2^)+(0.1355P)^2^+11.0262P] where P=(Fo^2^+2Fc^2^)/3'
_refine_ls_weighting_scheme calc
_refine_ls_wR_factor_gt 0.0767
_refine_ls_wR_factor_ref 0.0916
_reflns_number_gt 3203
_reflns_number_total 3553
_reflns_threshold_expression >2sigma(I)
_cod_data_source_file ma0485437si20040716_105322.cif
_cod_data_source_block sen18a
_cod_depositor_comments
;
The following automatic conversions were performed:

'_symmetry_cell_setting' value 'Monoclinic' changed to 'monoclinic'
according to /home/saulius/struct/CIF-dictionaries/cif_core.dic
dictionary named 'cif_core.dic' version 2.4.1 from 2010-06-29.

Automatic conversion script
Id: cif_fix_values 1715 2011-07-08 13:25:40Z adriana 
;
_cod_original_sg_symbol_H-M P2(1)/c
_cod_database_code 1506861

loop_
_symmetry_equiv_pos_as_xyz
'x, y, z'
'-x, y+1/2, -z+1/2'
'-x, -y, -z'
'x, -y-1/2, z-1/2'

loop_
_atom_site_label
_atom_site_type_symbol
_atom_site_fract_x
_atom_site_fract_y
_atom_site_fract_z
_atom_site_U_iso_or_equiv
_atom_site_adp_type
_atom_site_occupancy
_atom_site_symmetry_multiplicity
_atom_site_calc_flag
_atom_site_refinement_flags
Cu1 Cu 0.226047(17) 0.04625(2) 0.632558(19) 0.01886(9) Uani 1 1 d .
Cl1 Cl 0.08840(4) -0.02742(5) 0.67196(5) 0.02738(13) Uani 1 1 d .
Cl2 Cl 0.33901(4) -0.03534(6) 0.78874(5) 0.03229(14) Uani 1 1 d .
N1 N 0.18926(13) 0.00803(19) 0.46244(14) 0.0225(3) Uani 1 1 d .
N2 N 0.28391(12) 0.23401(17) 0.61734(14) 0.0212(3) Uani 1 1 d .
O1 O 0.15250(14) 0.0274(2) 0.26881(14) 0.0387(4) Uani 1 1 d .
O2 O 0.26854(13) 0.45046(15) 0.54252(16) 0.0323(4) Uani 1 1 d .
C1 C 0.20897(16) -0.1365(2) 0.42276(18) 0.0278(4) Uani 1 1 d .
C2 C 0.1934(2) -0.1137(3) 0.2920(2) 0.0431(6) Uani 1 1 d .
H2A H 0.2572 -0.1211 0.2719 0.052 Uiso 1 1 calc R
H2B H 0.1467 -0.1840 0.2464 0.052 Uiso 1 1 calc R
C3 C 0.15703(16) 0.0858(3) 0.37277(18) 0.0275(4) Uani 1 1 d .
C4 C 0.13353(19) -0.2395(2) 0.4452(2) 0.0318(5) Uani 1 1 d .
H4A H 0.1449 -0.2516 0.5291 0.048 Uiso 1 1 calc R
H4B H 0.1407 -0.3301 0.4097 0.048 Uiso 1 1 calc R
H4C H 0.0664 -0.2031 0.4112 0.048 Uiso 1 1 calc R
C5 C 0.31454(19) -0.1799(3) 0.4848(3) 0.0480(7) Uani 1 1 d .
H5A H 0.3208 -0.1929 0.5678 0.072 Uiso 1 1 calc R
H5B H 0.3607 -0.1067 0.4750 0.072 Uiso 1 1 calc R
H5C H 0.3303 -0.2681 0.4518 0.072 Uiso 1 1 calc R
C6 C 0.12316(17) 0.2339(3) 0.3660(2) 0.0342(5) Uani 1 1 d .
H6A H 0.0547 0.2384 0.3142 0.041 Uiso 1 1 calc R
H6B H 0.1659 0.2901 0.3294 0.041 Uiso 1 1 calc R
C7 C 0.12410(16) 0.3024(2) 0.4819(2) 0.0315(5) Uani 1 1 d .
H7A H 0.0885 0.3931 0.4674 0.038 Uiso 1 1 calc R
H7B H 0.0894 0.2410 0.5248 0.038 Uiso 1 1 calc R
C8 C 0.22823(15) 0.3259(2) 0.55318(19) 0.0251(4) Uani 1 1 d .
C9 C 0.37410(18) 0.4373(2) 0.5992(2) 0.0325(5) Uani 1 1 d .
H9A H 0.3977 0.5161 0.6536 0.039 Uiso 1 1 calc R
H9B H 0.4125 0.4361 0.5411 0.039 Uiso 1 1 calc R
C10 C 0.38505(15) 0.2964(2) 0.66550(17) 0.0231(4) Uani 1 1 d .
C11 C 0.46175(16) 0.2005(3) 0.6365(2) 0.0320(5) Uani 1 1 d .
H11A H 0.4660 0.1128 0.6803 0.048 Uiso 1 1 calc R
H11B H 0.5266 0.2470 0.6576 0.048 Uiso 1 1 calc R
H11C H 0.4420 0.1800 0.5530 0.048 Uiso 1 1 calc R
C12 C 0.40586(18) 0.3187(3) 0.79619(19) 0.0316(5) Uani 1 1 d .
H12A H 0.4122 0.2275 0.8354 0.047 Uiso 1 1 calc R
H12B H 0.3510 0.3713 0.8122 0.047 Uiso 1 1 calc R
H12C H 0.4677 0.3716 0.8250 0.047 Uiso 1 1 calc R

loop_
_atom_site_aniso_label
_atom_site_aniso_U_11
_atom_site_aniso_U_22
_atom_site_aniso_U_33
_atom_site_aniso_U_23
_atom_site_aniso_U_13
_atom_site_aniso_U_12
Cu1 0.02255(14) 0.01724(14) 0.01651(14) 0.00148(8) 0.00489(10) -0.00108(8)
Cl1 0.0280(3) 0.0283(3) 0.0286(3) 0.00096(19) 0.0124(2) -0.00386(18)
Cl2 0.0348(3) 0.0315(3) 0.0258(3) 0.01021(19) 0.0003(2) 0.0013(2)
N1 0.0242(8) 0.0237(8) 0.0198(8) -0.0002(6) 0.0063(6) -0.0049(7)
N2 0.0222(8) 0.0191(8) 0.0216(8) 0.0006(6) 0.0049(6) -0.0022(6)
O1 0.0439(10) 0.0525(11) 0.0181(7) 0.0015(7) 0.0059(7) -0.0149(8)
O2 0.0328(8) 0.0193(7) 0.0431(10) 0.0081(6) 0.0073(7) -0.0019(6)
C1 0.0321(10) 0.0292(11) 0.0231(10) -0.0075(8) 0.0097(8) -0.0052(8)
C2 0.0689(17) 0.0387(13) 0.0269(11) -0.0108(10) 0.0219(12) -0.0218(13)
C3 0.0253(10) 0.0348(11) 0.0208(9) 0.0022(8) 0.0037(8) -0.0112(8)
C4 0.0449(13) 0.0227(10) 0.0305(11) -0.0016(8) 0.0150(10) -0.0054(9)
C5 0.0326(12) 0.0538(17) 0.0561(17) -0.0273(14) 0.0097(11) 0.0089(11)
C6 0.0290(11) 0.0364(12) 0.0305(11) 0.0143(9) -0.0030(9) -0.0066(9)
C7 0.0218(9) 0.0258(10) 0.0443(13) 0.0110(9) 0.0047(9) 0.0040(8)
C8 0.0261(9) 0.0203(9) 0.0292(10) 0.0023(8) 0.0083(8) -0.0007(7)
C9 0.0337(12) 0.0259(11) 0.0336(12) 0.0040(9) 0.0021(9) -0.0091(9)
C10 0.0237(9) 0.0228(9) 0.0219(9) -0.0012(7) 0.0045(7) -0.0055(7)
C11 0.0256(10) 0.0368(12) 0.0346(12) -0.0038(9) 0.0102(9) -0.0014(9)
C12 0.0386(12) 0.0309(11) 0.0235(10) -0.0063(8) 0.0055(9) -0.0070(9)

loop_
_atom_type_symbol
_atom_type_description
_atom_type_scat_dispersion_real
_atom_type_scat_dispersion_imag
_atom_type_scat_source
C C 0.0033 0.0016 'International Tables Vol C Tables 4.2.6.8 and 6.1.1.4'
H H 0.0000 0.0000 'International Tables Vol C Tables 4.2.6.8 and 6.1.1.4'
N N 0.0061 0.0033 'International Tables Vol C Tables 4.2.6.8 and 6.1.1.4'
O O 0.0106 0.0060 'International Tables Vol C Tables 4.2.6.8 and 6.1.1.4'
Cl Cl 0.1484 0.1585 'International Tables Vol C Tables 4.2.6.8 and 6.1.1.4'
Cu Cu 0.3201 1.2651 'International Tables Vol C Tables 4.2.6.8 and 6.1.1.4'

loop_
_geom_angle_atom_site_label_1
_geom_angle_atom_site_label_2
_geom_angle_atom_site_label_3
_geom_angle
N1 Cu1 N2 93.91(7)
N1 Cu1 Cl1 99.42(5)
N2 Cu1 Cl1 134.57(5)
N1 Cu1 Cl2 135.82(6)
N2 Cu1 Cl2 100.18(5)
Cl1 Cu1 Cl2 99.75(2)
C3 N1 C1 108.56(18)
C3 N1 Cu1 133.11(16)
C1 N1 Cu1 118.10(13)
C8 N2 C10 108.38(16)
C8 N2 Cu1 118.25(14)
C10 N2 Cu1 133.36(13)
C3 O1 C2 106.81(18)
C8 O2 C9 106.35(16)
N1 C1 C4 109.76(17)
N1 C1 C5 109.46(18)
C4 C1 C5 111.7(2)
N1 C1 C2 101.82(18)
C4 C1 C2 111.16(18)
C5 C1 C2 112.5(2)
O1 C2 C1 105.24(19)
N1 C3 O1 116.7(2)
N1 C3 C6 129.1(2)
O1 C3 C6 114.18(19)
C3 C6 C7 115.68(18)
C8 C7 C6 110.22(18)
N2 C8 O2 117.50(19)
N2 C8 C7 125.44(19)
O2 C8 C7 116.89(18)
O2 C9 C10 105.03(17)
N2 C10 C11 109.07(16)
N2 C10 C12 110.09(17)
C11 C10 C12 111.71(18)
N2 C10 C9 101.40(16)
C11 C10 C9 112.41(19)
C12 C10 C9 111.67(18)

loop_
_geom_bond_atom_site_label_1
_geom_bond_atom_site_label_2
_geom_bond_distance
Cu1 N1 1.9914(17)
Cu1 N2 1.9940(16)
Cu1 Cl1 2.2221(5)
Cu1 Cl2 2.2306(6)
N1 C3 1.280(3)
N1 C1 1.508(3)
N2 C8 1.279(3)
N2 C10 1.498(2)
O1 C3 1.349(3)
O1 C2 1.458(4)
O2 C8 1.336(2)
O2 C9 1.453(3)
C1 C4 1.520(3)
C1 C5 1.519(3)
C1 C2 1.535(3)
C3 C6 1.485(3)
C6 C7 1.530(4)
C7 C8 1.491(3)
C9 C10 1.546(3)
C10 C11 1.522(3)
C10 C12 1.525(3)
